data_7021150
loop_
_publ_author_name
'Chen, Liang-An'
'Ding, Xiaobing'
'Gong, Lei'
'Meggers, Eric'

_publ_section_title
;
 Thioether-based anchimeric assistance for asymmetric coordination
 chemistry with ruthenium(ii) and osmium(ii).
;
_journal_issue 16
_journal_name_full 'Dalton transactions (Cambridge, England : 2003)'
_journal_page_first 5623
_journal_page_last 5626
_journal_paper_doi 10.1039/c3dt00015j
_journal_volume 42
_journal_year 2013
_chemical_absolute_configuration rmad
_chemical_formula_moiety '2 C39H36F6N5O2PRuS, 0.5 CH2Cl2'
_chemical_formula_sum 'C78.5 H73 Cl F12 N10 O4 P2 Ru2 S2'
_chemical_formula_weight 1812.12
_chemical_name_systematic
;
?
;
_space_group_IT_number 19
_symmetry_cell_setting orthorhombic
_symmetry_space_group_name_Hall 'P 2ac 2ab'
_symmetry_space_group_name_H-M 'P 21 21 21'
_atom_sites_solution_hydrogens geom
_atom_sites_solution_primary direct
_atom_sites_solution_secondary difmap
_audit_creation_method SHELXL-97
_cell_angle_alpha 90.00
_cell_angle_beta 90.00
_cell_angle_gamma 90.00
_cell_formula_units_Z 4
_cell_length_a 14.3379(5)
_cell_length_b 14.9255(5)
_cell_length_c 37.3985(13)
_cell_measurement_temperature 173(2)
_cell_measurement_theta_max 29.0203
_cell_measurement_theta_min 2.7177
_cell_volume 8003.3(5)
_computing_cell_refinement
;
CrysAlisPro, Oxford Diffraction Ltd.,
Version 1.171.34.44 (release 25-10-2010 CrysAlis171 .NET)
(compiled Oct 25 2010,18:11:34)
;
_computing_data_collection
;
CrysAlisPro, Oxford Diffraction Ltd.,
Version 1.171.34.44 (release 25-10-2010 CrysAlis171 .NET)
(compiled Oct 25 2010,18:11:34)
;
_computing_data_reduction
;
CrysAlisPro, Oxford Diffraction Ltd.,
Version 1.171.34.44 (release 25-10-2010 CrysAlis171 .NET)
(compiled Oct 25 2010,18:11:34)
;
_computing_molecular_graphics 'Bruker SHELXTL'
_computing_publication_material 'Bruker SHELXTL'
_computing_structure_refinement 'SHELXL-97 (Sheldrick, 1997)'
_computing_structure_solution 'SHELXS-97 (Sheldrick, 1990)'
_diffrn_ambient_temperature 173(2)
_diffrn_detector_area_resol_mean 16.1903
_diffrn_measured_fraction_theta_full 0.994
_diffrn_measured_fraction_theta_max 0.994
_diffrn_measurement_device_type 'Xcalibur, Sapphire3, Gemini ultra'
_diffrn_measurement_method 'phi and omega scans'
_diffrn_radiation_monochromator graphite
_diffrn_radiation_source 'fine-focus sealed tube'
_diffrn_radiation_type MoK\a
_diffrn_radiation_wavelength 0.71073
_diffrn_reflns_av_R_equivalents 0.0754
_diffrn_reflns_av_sigmaI/netI 0.1384
_diffrn_reflns_limit_h_max 11
_diffrn_reflns_limit_h_min -17
_diffrn_reflns_limit_k_max 9
_diffrn_reflns_limit_k_min -18
_diffrn_reflns_limit_l_max 46
_diffrn_reflns_limit_l_min -46
_diffrn_reflns_number 26584
_diffrn_reflns_theta_full 26.00
_diffrn_reflns_theta_max 26.00
_diffrn_reflns_theta_min 2.72
_diffrn_standards_decay_% 0
_diffrn_standards_interval_count 100
_diffrn_standards_number 0
_exptl_absorpt_coefficient_mu 0.586
_exptl_absorpt_correction_T_max 0.9330
_exptl_absorpt_correction_T_min 0.8437
_exptl_absorpt_correction_type multi-scan
_exptl_absorpt_process_details
;
CrysAlisPro, Oxford Diffraction Ltd.,
Version 1.171.34.44 (release 25-10-2010 CrysAlis171 .NET)
(compiled Oct 25 2010,18:11:34)
Empirical absorption correction using spherical harmonics,
implemented in SCALE3 ABSPACK scaling algorithm.
;
_exptl_crystal_colour Brown
_exptl_crystal_density_diffrn 1.504
_exptl_crystal_density_method 'not measured'
_exptl_crystal_description Plate
_exptl_crystal_F_000 3684
_exptl_crystal_size_max 0.30
_exptl_crystal_size_mid 0.17
_exptl_crystal_size_min 0.12
_refine_diff_density_max 0.774
_refine_diff_density_min -0.565
_refine_diff_density_rms 0.103
_refine_ls_abs_structure_details 'Flack H D (1983), Acta Cryst. A39, 876-881'
_refine_ls_abs_structure_Flack 0.05(3)
_refine_ls_extinction_method none
_refine_ls_goodness_of_fit_ref 1.001
_refine_ls_hydrogen_treatment constr
_refine_ls_matrix_type full
_refine_ls_number_parameters 1046
_refine_ls_number_reflns 14228
_refine_ls_number_restraints 41
_refine_ls_restrained_S_all 1.006
_refine_ls_R_factor_all 0.0986
_refine_ls_R_factor_gt 0.0666
_refine_ls_shift/su_max 0.050
_refine_ls_shift/su_mean 0.002
_refine_ls_structure_factor_coef Fsqd
_refine_ls_weighting_details 'calc w=1/[\s^2^(Fo^2^)+(0.0300P)^2^+0.0000P] where P=(Fo^2^+2Fc^2^)/3'
_refine_ls_weighting_scheme calc
_refine_ls_wR_factor_gt 0.1047
_refine_ls_wR_factor_ref 0.1155
_reflns_number_gt 10555
_reflns_number_total 14228
_reflns_threshold_expression >2sigma(I)
_cod_data_source_file c3dt00015j.txt
_cod_data_source_block cla1
_cod_depositor_comments
;
The following automatic conversions were performed:

'_symmetry_cell_setting' value 'Orthorhombic' changed to
'orthorhombic' according to
/home/saulius/struct/CIF-dictionaries/cif_core.dic dictionary named
'cif_core.dic' version 2.4.2 from 2011-04-26.

Automatic conversion script
Id: cif_fix_values 1891 2012-01-12 08:04:46Z andrius 
;
_cod_original_sg_symbol_H-M P2(1)2(1)2(1)
_cod_original_formula_sum 'C78.50 H73 Cl F12 N10 O4 P2 Ru2 S2'
_cod_database_code 7021150

loop_
_symmetry_equiv_pos_as_xyz
'x, y, z'
'-x+1/2, -y, z+1/2'
'-x, y+1/2, -z+1/2'
'x+1/2, -y+1/2, -z'

loop_
_atom_site_label
_atom_site_type_symbol
_atom_site_fract_x
_atom_site_fract_y
_atom_site_fract_z
_atom_site_U_iso_or_equiv
_atom_site_adp_type
_atom_site_occupancy
_atom_site_symmetry_multiplicity
_atom_site_calc_flag
_atom_site_refinement_flags
_atom_site_disorder_assembly
_atom_site_disorder_group
Ru1 Ru 0.67668(4) 0.31147(4) 0.756816(14) 0.01841(13) Uani 1 1 d . . .
P1 P 0.32983(15) 0.54992(14) 0.91550(5) 0.0309(5) Uani 1 1 d . . .
Ru2 Ru 0.73640(4) 0.42648(4) 0.989967(15) 0.02085(14) Uani 1 1 d . . .
P2 P 0.55545(17) 0.42007(16) 1.16264(5) 0.0370(5) Uani 1 1 d . . .
F11 F 0.3785(4) 0.6117(4) 0.88739(16) 0.087(2) Uani 1 1 d . . .
S11 S 0.87296(14) 0.58502(15) 0.80097(5) 0.0345(5) Uani 1 1 d . . .
O11 O 0.5763(3) 0.2976(3) 0.71845(12) 0.0277(12) Uani 1 1 d . . .
N11 N 0.6744(4) 0.4487(3) 0.74784(13) 0.0199(13) Uani 1 1 d . . .
F12 F 0.2958(3) 0.4829(4) 0.88526(12) 0.0670(17) Uani 1 1 d . . .
O12 O 0.6231(4) 0.5769(3) 0.72419(12) 0.0307(13) Uani 1 1 d . . .
N12 N 0.7643(4) 0.2820(3) 0.71484(13) 0.0199(13) Uani 1 1 d . . .
F13 F 0.4226(3) 0.4937(4) 0.92078(13) 0.0556(15) Uani 1 1 d . . .
N13 N 0.6767(4) 0.1760(3) 0.75925(14) 0.0230(13) Uani 1 1 d . . .
F14 F 0.2806(3) 0.4883(3) 0.94484(12) 0.0526(14) Uani 1 1 d . . .
N14 N 0.7639(4) 0.3172(4) 0.79952(13) 0.0218(13) Uani 1 1 d . . .
F15 F 0.3613(4) 0.6149(3) 0.94752(14) 0.0632(16) Uani 1 1 d . . .
N15 N 0.5847(4) 0.3344(4) 0.79686(15) 0.0229(15) Uani 1 1 d . . .
F16 F 0.2359(3) 0.6056(3) 0.91110(12) 0.0530(14) Uani 1 1 d . . .
F21 F 0.5712(4) 0.4766(3) 1.12725(12) 0.0543(15) Uani 1 1 d . . .
S21 S 0.48907(17) 0.62477(14) 1.04832(6) 0.0393(6) Uani 1 1 d . . .
O21 O 0.7373(3) 0.3134(3) 0.95871(12) 0.0303(12) Uani 1 1 d . . .
N21 N 0.5954(4) 0.4076(4) 0.99918(14) 0.0210(14) Uani 1 1 d . . .
F22 F 0.4488(3) 0.4084(3) 1.15313(14) 0.0567(15) Uani 1 1 d . . .
O22 O 0.4552(3) 0.3429(3) 0.99451(11) 0.0245(11) Uani 1 1 d . . .
N22 N 0.8717(4) 0.4419(4) 0.97524(15) 0.0283(15) Uani 1 1 d . . .
F23 F 0.5321(4) 0.5105(3) 1.18393(12) 0.0521(14) Uani 1 1 d . . .
N23 N 0.7223(4) 0.4994(4) 0.94364(15) 0.0272(15) Uani 1 1 d . . .
F24 F 0.6626(3) 0.4325(4) 1.17270(12) 0.0593(15) Uani 1 1 d . . .
N24 N 0.7512(4) 0.5287(4) 1.02592(15) 0.0253(14) Uani 1 1 d . . .
F25 F 0.5802(3) 0.3292(3) 1.14240(11) 0.0451(13) Uani 1 1 d . . .
N25 N 0.7540(4) 0.3575(4) 1.03651(15) 0.0252(14) Uani 1 1 d . . .
F26 F 0.5409(4) 0.3650(3) 1.19908(12) 0.0600(16) Uani 1 1 d . . .
C111 C 0.5635(5) 0.3522(5) 0.69168(19) 0.0225(17) Uani 1 1 d . . .
C112 C 0.5209(6) 0.3157(6) 0.66028(18) 0.038(2) Uani 1 1 d . . .
H11A H 0.5061 0.2538 0.6592 0.046 Uiso 1 1 calc R . .
C113 C 0.5011(7) 0.3712(7) 0.6314(2) 0.049(3) Uani 1 1 d . . .
H11B H 0.4751 0.3457 0.6104 0.059 Uiso 1 1 calc R . .
C114 C 0.5180(6) 0.4625(6) 0.6323(2) 0.036(2) Uani 1 1 d . . .
H11C H 0.5011 0.4996 0.6127 0.043 Uiso 1 1 calc R . .
C115 C 0.5596(5) 0.4981(5) 0.6621(2) 0.033(2) Uani 1 1 d . . .
H11D H 0.5732 0.5603 0.6625 0.039 Uiso 1 1 calc R . .
C116 C 0.5827(5) 0.4456(5) 0.69171(17) 0.0201(16) Uani 1 1 d . . .
C121 C 0.8107(5) 0.3389(5) 0.69462(17) 0.0255(17) Uani 1 1 d . . .
H12A H 0.8189 0.3984 0.7030 0.031 Uiso 1 1 calc R . .
C122 C 0.8481(5) 0.3160(5) 0.66160(19) 0.0328(19) Uani 1 1 d . . .
H12B H 0.8813 0.3584 0.6476 0.039 Uiso 1 1 calc R . .
C123 C 0.8352(6) 0.2287(5) 0.64982(18) 0.0311(19) Uani 1 1 d . . .
H12C H 0.8591 0.2109 0.6272 0.037 Uiso 1 1 calc R . .
C124 C 0.7883(5) 0.1682(5) 0.67040(17) 0.0252(18) Uani 1 1 d . . .
H12D H 0.7788 0.1086 0.6622 0.030 Uiso 1 1 calc R . .
C125 C 0.7549(5) 0.1952(5) 0.70354(16) 0.0218(15) Uani 1 1 d . . .
C131 C 0.6430(6) 0.1226(5) 0.7858(2) 0.033(2) Uani 1 1 d . . .
H13A H 0.6178 0.1503 0.8065 0.040 Uiso 1 1 calc R . .
C132 C 0.6437(6) 0.0315(5) 0.7841(2) 0.035(2) Uani 1 1 d . . .
H13B H 0.6203 -0.0030 0.8034 0.041 Uiso 1 1 calc R . .
C133 C 0.6780(6) -0.0094(4) 0.7546(2) 0.038(2) Uani 1 1 d . . .
H13C H 0.6786 -0.0730 0.7532 0.045 Uiso 1 1 calc R . .
C134 C 0.7127(5) 0.0416(5) 0.7261(2) 0.032(2) Uani 1 1 d . . .
H13D H 0.7360 0.0139 0.7051 0.039 Uiso 1 1 calc R . .
C135 C 0.7115(5) 0.1342(4) 0.72982(17) 0.0199(16) Uani 1 1 d . . .
C141 C 0.8562(5) 0.2997(5) 0.7997(2) 0.0267(18) Uani 1 1 d . . .
H14A H 0.8857 0.2847 0.7777 0.032 Uiso 1 1 calc R . .
C142 C 0.9092(6) 0.3028(5) 0.8301(2) 0.034(2) Uani 1 1 d . . .
H14B H 0.9739 0.2893 0.8291 0.041 Uiso 1 1 calc R . .
C143 C 0.8688(6) 0.3253(6) 0.8618(2) 0.041(2) Uani 1 1 d . . .
H14C H 0.9055 0.3290 0.8829 0.049 Uiso 1 1 calc R . .
C144 C 0.7739(6) 0.3428(5) 0.8631(2) 0.035(2) Uani 1 1 d . . .
H14D H 0.7449 0.3582 0.8851 0.042 Uiso 1 1 calc R . .
C145 C 0.7220(5) 0.3374(5) 0.83187(19) 0.0257(18) Uani 1 1 d . . .
C151 C 0.4922(5) 0.3392(6) 0.7930(2) 0.034(2) Uani 1 1 d . . .
H15A H 0.4667 0.3312 0.7697 0.041 Uiso 1 1 calc R . .
C152 C 0.4333(6) 0.3549(6) 0.8202(2) 0.040(2) Uani 1 1 d . . .
H15B H 0.3679 0.3577 0.8163 0.048 Uiso 1 1 calc R . .
C153 C 0.4704(7) 0.3668(6) 0.8544(3) 0.051(3) Uani 1 1 d . . .
H15C H 0.4304 0.3774 0.8742 0.062 Uiso 1 1 calc R . .
C154 C 0.5632(6) 0.3632(5) 0.8590(2) 0.039(2) Uani 1 1 d . . .
H15D H 0.5894 0.3719 0.8821 0.047 Uiso 1 1 calc R . .
C155 C 0.6206(5) 0.3465(5) 0.82982(18) 0.0202(16) Uani 1 1 d . . .
C160 C 0.9916(5) 0.5868(5) 0.7863(2) 0.036(2) Uani 1 1 d . . .
H16A H 0.9926 0.5999 0.7604 0.043 Uiso 1 1 calc R . .
H16B H 1.0242 0.6364 0.7986 0.043 Uiso 1 1 calc R . .
C161 C 1.0460(5) 0.4997(5) 0.7929(2) 0.0311(19) Uani 1 1 d . . .
C162 C 1.0802(6) 0.4780(6) 0.82558(19) 0.034(2) Uani 1 1 d . . .
H16C H 1.0704 0.5177 0.8451 0.041 Uiso 1 1 calc R . .
C163 C 1.1286(5) 0.4001(6) 0.8312(2) 0.038(2) Uani 1 1 d . . .
H16D H 1.1514 0.3865 0.8544 0.046 Uiso 1 1 calc R . .
C164 C 1.1442(6) 0.3428(6) 0.8040(2) 0.039(2) Uani 1 1 d . . .
H16E H 1.1786 0.2894 0.8082 0.047 Uiso 1 1 calc R . .
C165 C 1.1110(6) 0.3607(6) 0.7704(2) 0.043(2) Uani 1 1 d . . .
H16F H 1.1217 0.3196 0.7515 0.051 Uiso 1 1 calc R . .
C166 C 1.0618(5) 0.4393(6) 0.7644(2) 0.043(2) Uani 1 1 d . . .
H16G H 1.0387 0.4526 0.7411 0.051 Uiso 1 1 calc R . .
C171 C 0.6277(5) 0.4876(5) 0.72221(19) 0.0265(18) Uani 1 1 d . . .
C172 C 0.6544(6) 0.6017(5) 0.7599(2) 0.0322(19) Uani 1 1 d . . .
C173 C 0.5691(6) 0.6100(6) 0.7830(2) 0.046(2) Uani 1 1 d . . .
H17A H 0.5328 0.6624 0.7755 0.069 Uiso 1 1 calc R . .
H17B H 0.5879 0.6170 0.8080 0.069 Uiso 1 1 calc R . .
H17C H 0.5308 0.5559 0.7805 0.069 Uiso 1 1 calc R . .
C174 C 0.7047(6) 0.6911(5) 0.7561(3) 0.060(3) Uani 1 1 d . . .
H17D H 0.6600 0.7375 0.7490 0.089 Uiso 1 1 calc R . .
H17E H 0.7535 0.6859 0.7379 0.089 Uiso 1 1 calc R . .
H17F H 0.7331 0.7075 0.7791 0.089 Uiso 1 1 calc R . .
C175 C 0.7143(5) 0.5192(4) 0.77065(17) 0.0193(16) Uani 1 1 d . . .
H17G H 0.7012 0.5042 0.7962 0.023 Uiso 1 1 calc R . .
C176 C 0.8179(5) 0.5223(5) 0.76522(17) 0.0260(18) Uani 1 1 d . . .
H17H H 0.8321 0.5509 0.7420 0.031 Uiso 1 1 calc R . .
H17I H 0.8431 0.4605 0.7647 0.031 Uiso 1 1 calc R . .
C211 C 0.6653(5) 0.2719(5) 0.94559(17) 0.0229(17) Uani 1 1 d . . .
C212 C 0.6824(5) 0.2042(4) 0.91936(17) 0.0262(17) Uani 1 1 d . . .
H21A H 0.7449 0.1891 0.9134 0.031 Uiso 1 1 calc R . .
C213 C 0.6110(6) 0.1608(5) 0.90269(19) 0.031(2) Uani 1 1 d . . .
H21B H 0.6248 0.1174 0.8849 0.038 Uiso 1 1 calc R . .
C214 C 0.5178(5) 0.1787(6) 0.91115(19) 0.034(2) Uani 1 1 d . . .
H21C H 0.4684 0.1484 0.8993 0.041 Uiso 1 1 calc R . .
C215 C 0.5001(5) 0.2412(5) 0.93695(19) 0.0299(19) Uani 1 1 d . . .
H21D H 0.4371 0.2532 0.9432 0.036 Uiso 1 1 calc R . .
C216 C 0.5702(5) 0.2879(5) 0.95447(17) 0.0181(16) Uani 1 1 d . . .
C221 C 0.9461(5) 0.4090(5) 0.9930(2) 0.040(2) Uani 1 1 d . . .
H22A H 0.9361 0.3805 1.0154 0.048 Uiso 1 1 calc R . .
C222 C 1.0358(6) 0.4149(6) 0.9801(3) 0.052(3) Uani 1 1 d . . .
H22B H 1.0867 0.3920 0.9935 0.062 Uiso 1 1 calc R . .
C223 C 1.0500(6) 0.4546(6) 0.9475(3) 0.053(3) Uani 1 1 d . . .
H22C H 1.1110 0.4577 0.9376 0.064 Uiso 1 1 calc R . .
C224 C 0.9761(6) 0.4897(6) 0.9293(2) 0.042(2) Uani 1 1 d . . .
H22D H 0.9857 0.5192 0.9071 0.051 Uiso 1 1 calc R . .
C225 C 0.8861(6) 0.4822(5) 0.9434(2) 0.0312(19) Uani 1 1 d . . .
C231 C 0.6421(5) 0.5267(5) 0.92858(19) 0.033(2) Uani 1 1 d . . .
H23A H 0.5853 0.5134 0.9406 0.040 Uiso 1 1 calc R . .
C232 C 0.6377(6) 0.5723(6) 0.89712(18) 0.037(2) Uani 1 1 d . . .
H23B H 0.5791 0.5889 0.8873 0.044 Uiso 1 1 calc R . .
C233 C 0.7171(7) 0.5935(7) 0.8803(2) 0.052(3) Uani 1 1 d . . .
H23C H 0.7156 0.6258 0.8584 0.063 Uiso 1 1 calc R . .
C234 C 0.8017(6) 0.5677(7) 0.8952(2) 0.051(3) Uani 1 1 d . . .
H23D H 0.8584 0.5845 0.8839 0.061 Uiso 1 1 calc R . .
C235 C 0.8040(5) 0.5181(5) 0.92611(18) 0.0276(19) Uani 1 1 d . . .
C241 C 0.7576(6) 0.6178(4) 1.01793(19) 0.0288(18) Uani 1 1 d . . .
H24A H 0.7497 0.6363 0.9938 0.035 Uiso 1 1 calc R . .
C242 C 0.7746(6) 0.6804(5) 1.0432(2) 0.037(2) Uani 1 1 d . . .
H24B H 0.7794 0.7417 1.0365 0.045 Uiso 1 1 calc R . .
C243 C 0.7849(6) 0.6570(5) 1.0780(2) 0.040(2) Uani 1 1 d . . .
H24C H 0.7958 0.7009 1.0959 0.047 Uiso 1 1 calc R . .
C244 C 0.7792(5) 0.5677(5) 1.08657(19) 0.0351(19) Uani 1 1 d . . .
H24D H 0.7863 0.5493 1.1107 0.042 Uiso 1 1 calc R . .
C245 C 0.7634(5) 0.5047(5) 1.06047(17) 0.0226(16) Uani 1 1 d . . .
C251 C 0.7495(5) 0.2680(5) 1.0396(2) 0.0301(19) Uani 1 1 d . . .
H25A H 0.7442 0.2324 1.0186 0.036 Uiso 1 1 calc R . .
C252 C 0.7524(5) 0.2261(5) 1.0727(2) 0.036(2) Uani 1 1 d . . .
H25B H 0.7500 0.1626 1.0742 0.044 Uiso 1 1 calc R . .
C253 C 0.7588(6) 0.2763(5) 1.1035(2) 0.040(2) Uani 1 1 d . . .
H25C H 0.7599 0.2486 1.1263 0.048 Uiso 1 1 calc R . .
C254 C 0.7638(6) 0.3684(5) 1.1001(2) 0.037(2) Uani 1 1 d . . .
H25D H 0.7699 0.4048 1.1208 0.044 Uiso 1 1 calc R . .
C255 C 0.7598(5) 0.4079(5) 1.06658(17) 0.0234(17) Uani 1 1 d . . .
C260 C 0.4557(6) 0.7222(5) 1.0221(2) 0.047(2) Uani 1 1 d . . .
H26A H 0.4061 0.7045 1.0051 0.056 Uiso 1 1 calc R . .
H26B H 0.4293 0.7680 1.0383 0.056 Uiso 1 1 calc R . .
C261 C 0.5357(6) 0.7634(5) 1.0013(2) 0.038(2) Uani 1 1 d . . .
C262 C 0.5548(6) 0.7394(5) 0.9662(2) 0.036(2) Uani 1 1 d . . .
H26C H 0.5171 0.6960 0.9545 0.043 Uiso 1 1 calc R . .
C263 C 0.6283(7) 0.7785(5) 0.9482(2) 0.046(2) Uani 1 1 d . . .
H26D H 0.6407 0.7615 0.9242 0.055 Uiso 1 1 calc R . .
C264 C 0.6841(7) 0.8416(6) 0.9644(2) 0.051(3) Uani 1 1 d . . .
H26E H 0.7343 0.8680 0.9516 0.062 Uiso 1 1 calc R . .
C265 C 0.6669(8) 0.8662(6) 0.9991(3) 0.067(3) Uani 1 1 d . . .
H26F H 0.7052 0.9097 1.0105 0.081 Uiso 1 1 calc R . .
C266 C 0.5924(7) 0.8269(6) 1.0177(2) 0.051(3) Uani 1 1 d . . .
H26G H 0.5806 0.8439 1.0418 0.061 Uiso 1 1 calc R . .
C271 C 0.5456(5) 0.3491(5) 0.98332(18) 0.0214(16) Uani 1 1 d . . .
C272 C 0.4511(5) 0.3931(5) 1.02897(17) 0.0238(18) Uani 1 1 d . . .
C273 C 0.4643(6) 0.3244(5) 1.05853(17) 0.0312(19) Uani 1 1 d . . .
H27A H 0.4096 0.2851 1.0596 0.047 Uiso 1 1 calc R . .
H27B H 0.4716 0.3553 1.0815 0.047 Uiso 1 1 calc R . .
H27C H 0.5200 0.2885 1.0536 0.047 Uiso 1 1 calc R . .
C274 C 0.3548(5) 0.4342(5) 1.0307(2) 0.0339(19) Uani 1 1 d . . .
H27D H 0.3080 0.3866 1.0323 0.051 Uiso 1 1 calc R . .
H27E H 0.3436 0.4698 1.0090 0.051 Uiso 1 1 calc R . .
H27F H 0.3503 0.4730 1.0517 0.051 Uiso 1 1 calc R . .
C275 C 0.5370(5) 0.4550(4) 1.02646(18) 0.0206(16) Uani 1 1 d . . .
H27G H 0.5703 0.4574 1.0499 0.025 Uiso 1 1 calc R . .
C276 C 0.5194(5) 0.5502(4) 1.01231(19) 0.0281(17) Uani 1 1 d . . .
H27H H 0.4681 0.5489 0.9946 0.034 Uiso 1 1 calc R . .
H27I H 0.5762 0.5726 1.0002 0.034 Uiso 1 1 calc R . .
C1S C 0.8622(7) 0.8948(8) 0.8612(4) 0.033(4) Uani 0.50 1 d PDU . .
H1SA H 0.8012 0.9133 0.8712 0.040 Uiso 0.50 1 calc PR A 1
H1SB H 0.9086 0.9426 0.8568 0.040 Uiso 0.50 1 calc PR A 1
Cl1A Cl 0.9032(7) 0.7756(6) 0.8675(3) 0.059(3) Uani 0.25 1 d PDU B 1
Cl1B Cl 0.8702(6) 0.7993(5) 0.8391(2) 0.0323(19) Uani 0.25 1 d PDU B 1
Cl2A Cl 0.7405(10) 0.8796(11) 0.8591(4) 0.048(4) Uani 0.17 1 d PDU B 2
Cl2B Cl 0.7406(10) 0.9159(10) 0.8689(4) 0.020(4) Uani 0.17 1 d PDU B 2
Cl2C Cl 0.7539(8) 0.9420(9) 0.8763(4) 0.015(3) Uani 0.17 1 d PDU B 2

loop_
_atom_site_aniso_label
_atom_site_aniso_U_11
_atom_site_aniso_U_22
_atom_site_aniso_U_33
_atom_site_aniso_U_23
_atom_site_aniso_U_13
_atom_site_aniso_U_12
Ru1 0.0185(3) 0.0181(3) 0.0187(2) -0.0014(2) 0.0003(3) -0.0001(3)
P1 0.0249(10) 0.0331(12) 0.0348(11) -0.0010(9) -0.0053(11) 0.0007(12)
Ru2 0.0151(3) 0.0228(3) 0.0247(3) -0.0023(3) 0.0007(3) -0.0012(3)
P2 0.0423(13) 0.0378(13) 0.0309(11) -0.0057(10) 0.0043(11) -0.0101(14)
F11 0.067(4) 0.108(5) 0.087(4) 0.048(4) 0.014(4) -0.018(4)
S11 0.0280(11) 0.0419(13) 0.0336(11) -0.0136(10) -0.0043(10) -0.0028(12)
O11 0.026(3) 0.033(3) 0.024(3) 0.007(2) -0.003(2) -0.007(3)
N11 0.021(3) 0.018(3) 0.020(3) -0.005(2) 0.003(3) -0.001(3)
F12 0.054(4) 0.093(4) 0.054(3) -0.040(3) -0.021(3) 0.016(3)
O12 0.039(3) 0.015(2) 0.038(3) 0.000(2) -0.006(3) 0.004(3)
N12 0.024(3) 0.018(3) 0.018(3) 0.002(2) 0.005(3) -0.003(3)
F13 0.030(3) 0.075(4) 0.062(3) -0.014(3) -0.012(3) 0.020(3)
N13 0.022(3) 0.025(3) 0.022(3) 0.001(3) 0.001(3) 0.001(3)
F14 0.052(3) 0.046(3) 0.060(3) 0.010(2) 0.003(3) 0.003(3)
N14 0.024(3) 0.018(3) 0.024(3) 0.003(2) 0.003(3) 0.003(4)
F15 0.065(4) 0.043(3) 0.081(4) -0.025(3) -0.025(3) 0.000(3)
N15 0.025(3) 0.016(3) 0.028(3) -0.003(3) 0.007(3) -0.002(3)
F16 0.045(3) 0.061(3) 0.053(3) 0.008(2) -0.003(3) 0.026(3)
F21 0.078(4) 0.045(3) 0.040(3) 0.002(2) 0.008(3) -0.011(3)
S21 0.0474(14) 0.0308(11) 0.0397(12) -0.0047(9) 0.0091(12) 0.0063(12)
O21 0.018(2) 0.033(3) 0.039(3) -0.019(2) 0.001(3) 0.004(3)
N21 0.019(3) 0.021(3) 0.023(3) -0.002(2) -0.001(3) -0.003(3)
F22 0.036(3) 0.055(3) 0.079(4) -0.019(3) -0.005(3) -0.007(3)
O22 0.019(2) 0.034(3) 0.020(2) -0.001(2) 0.004(2) -0.003(3)
N22 0.028(4) 0.025(4) 0.032(3) -0.007(3) 0.005(3) -0.002(3)
F23 0.060(3) 0.041(3) 0.056(3) -0.018(2) 0.006(3) -0.007(3)
N23 0.025(3) 0.034(4) 0.023(3) -0.008(3) 0.004(3) -0.006(4)
F24 0.043(3) 0.084(4) 0.051(3) -0.019(3) 0.001(3) -0.011(4)
N24 0.018(4) 0.022(3) 0.035(3) -0.004(3) 0.003(3) -0.003(3)
F25 0.056(3) 0.042(3) 0.037(2) -0.007(2) 0.006(2) -0.003(3)
N25 0.011(3) 0.026(3) 0.038(3) -0.001(3) 0.008(3) -0.005(3)
F26 0.092(4) 0.054(3) 0.035(3) 0.005(2) 0.012(3) -0.016(4)
C111 0.011(4) 0.030(4) 0.027(4) 0.005(3) 0.000(3) -0.005(4)
C112 0.049(5) 0.039(5) 0.027(4) -0.003(4) -0.007(4) -0.006(5)
C113 0.056(7) 0.070(7) 0.021(4) -0.009(4) -0.017(5) -0.011(6)
C114 0.045(5) 0.039(5) 0.025(4) -0.002(4) -0.007(4) 0.007(5)
C115 0.030(5) 0.034(5) 0.034(4) 0.014(4) 0.011(4) 0.005(4)
C116 0.016(4) 0.024(4) 0.021(3) -0.005(3) -0.008(3) -0.001(4)
C121 0.025(4) 0.030(4) 0.022(4) -0.001(3) 0.001(4) -0.004(4)
C122 0.031(5) 0.033(4) 0.034(4) 0.004(4) 0.007(4) -0.009(5)
C123 0.036(5) 0.036(4) 0.022(4) -0.007(3) 0.006(4) 0.010(5)
C124 0.029(4) 0.022(4) 0.024(4) -0.003(3) -0.005(3) 0.007(4)
C125 0.017(4) 0.020(3) 0.029(4) -0.001(3) -0.003(3) 0.003(4)
C131 0.033(5) 0.034(5) 0.033(4) 0.004(4) 0.004(4) 0.004(5)
C132 0.033(5) 0.026(4) 0.044(5) 0.013(4) 0.015(4) -0.004(4)
C133 0.035(4) 0.009(3) 0.070(6) 0.002(4) 0.007(6) -0.002(4)
C134 0.032(5) 0.018(4) 0.047(5) -0.001(3) 0.010(4) 0.001(4)
C135 0.015(4) 0.020(4) 0.025(4) 0.001(3) -0.004(3) 0.000(3)
C141 0.021(4) 0.023(4) 0.036(4) -0.002(3) -0.004(4) 0.003(4)
C142 0.025(4) 0.024(4) 0.052(5) 0.014(4) -0.009(4) 0.001(4)
C143 0.041(5) 0.051(6) 0.032(5) 0.005(4) -0.014(5) -0.012(6)
C144 0.044(5) 0.038(5) 0.023(4) 0.006(3) -0.003(4) -0.011(5)
C145 0.031(4) 0.017(4) 0.030(4) -0.003(3) 0.004(4) -0.005(4)
C151 0.025(4) 0.043(5) 0.035(4) 0.001(4) -0.001(4) 0.011(5)
C152 0.026(5) 0.050(6) 0.043(5) 0.007(4) 0.011(4) 0.006(5)
C153 0.050(6) 0.051(6) 0.052(6) 0.004(5) 0.035(6) 0.012(6)
C154 0.051(6) 0.033(5) 0.034(5) -0.006(4) 0.011(5) -0.012(5)
C155 0.026(4) 0.015(4) 0.020(4) -0.001(3) 0.003(4) -0.005(4)
C160 0.029(4) 0.036(5) 0.043(5) 0.005(4) -0.009(4) -0.004(5)
C161 0.013(4) 0.042(5) 0.038(5) 0.004(4) 0.005(4) -0.005(4)
C162 0.033(5) 0.044(5) 0.024(4) 0.004(4) -0.007(4) -0.012(5)
C163 0.024(4) 0.050(6) 0.041(5) 0.016(4) 0.000(4) -0.016(5)
C164 0.031(5) 0.034(5) 0.052(5) 0.005(4) -0.001(5) -0.002(5)
C165 0.043(5) 0.038(5) 0.046(5) -0.010(4) 0.000(5) -0.001(5)
C166 0.028(4) 0.069(7) 0.031(5) -0.002(4) 0.004(4) -0.015(5)
C171 0.020(4) 0.025(4) 0.035(4) 0.008(3) 0.010(4) 0.003(4)
C172 0.039(5) 0.020(4) 0.037(4) -0.005(3) -0.009(4) 0.006(4)
C173 0.040(5) 0.048(6) 0.050(5) -0.011(4) -0.006(5) 0.014(5)
C174 0.061(6) 0.018(4) 0.100(7) 0.002(5) -0.037(6) 0.001(5)
C175 0.017(4) 0.022(4) 0.019(3) -0.005(3) 0.001(3) 0.000(4)
C176 0.027(4) 0.028(4) 0.023(4) 0.000(3) 0.002(4) -0.001(4)
C211 0.024(4) 0.023(4) 0.022(4) -0.003(3) -0.004(4) -0.004(4)
C212 0.019(4) 0.030(4) 0.030(4) -0.004(3) 0.003(4) -0.003(4)
C213 0.041(5) 0.026(4) 0.027(4) -0.010(3) -0.006(4) -0.010(4)
C214 0.023(4) 0.044(5) 0.037(4) -0.009(4) 0.004(4) -0.005(5)
C215 0.022(4) 0.036(5) 0.031(4) -0.004(4) 0.004(4) 0.000(4)
C216 0.015(3) 0.024(4) 0.016(3) 0.002(3) -0.002(3) -0.006(4)
C221 0.022(4) 0.037(5) 0.060(6) -0.003(4) -0.002(5) -0.003(4)
C222 0.019(4) 0.048(6) 0.089(8) 0.000(5) -0.013(5) 0.004(5)
C223 0.022(5) 0.058(7) 0.079(7) -0.009(6) 0.021(5) -0.011(5)
C224 0.036(5) 0.056(6) 0.035(5) -0.003(4) 0.008(5) -0.001(5)
C225 0.027(4) 0.036(5) 0.031(4) -0.012(4) 0.012(4) -0.004(4)
C231 0.024(4) 0.047(5) 0.028(4) -0.002(4) -0.007(4) -0.005(4)
C232 0.031(4) 0.057(6) 0.023(4) 0.008(4) 0.004(4) 0.010(5)
C233 0.056(6) 0.078(7) 0.024(4) 0.012(4) -0.005(5) 0.011(6)
C234 0.041(5) 0.082(7) 0.029(4) 0.007(5) 0.010(4) -0.037(6)
C235 0.020(4) 0.041(5) 0.022(4) -0.005(3) 0.004(4) -0.011(4)
C241 0.031(5) 0.025(4) 0.031(4) 0.005(3) 0.006(4) 0.007(4)
C242 0.033(5) 0.020(4) 0.059(5) -0.007(4) 0.006(5) -0.012(5)
C243 0.037(5) 0.036(5) 0.046(5) -0.020(4) 0.003(5) -0.007(5)
C244 0.034(5) 0.042(5) 0.030(4) -0.007(4) -0.005(4) 0.002(5)
C245 0.018(4) 0.026(4) 0.024(4) 0.001(3) 0.003(4) -0.001(4)
C251 0.017(4) 0.027(4) 0.046(5) -0.001(3) -0.001(4) 0.002(4)
C252 0.018(4) 0.027(4) 0.065(6) 0.015(4) 0.004(5) 0.002(4)
C253 0.031(5) 0.047(5) 0.042(5) 0.021(4) 0.006(5) 0.000(5)
C254 0.032(5) 0.039(5) 0.039(4) 0.012(4) 0.009(5) 0.010(5)
C255 0.015(4) 0.034(4) 0.021(3) -0.001(3) -0.002(3) 0.004(4)
C260 0.047(6) 0.026(5) 0.066(6) -0.007(4) 0.004(5) 0.015(5)
C261 0.042(5) 0.019(4) 0.054(5) 0.009(4) -0.008(5) 0.008(4)
C262 0.049(6) 0.024(4) 0.035(5) 0.005(4) -0.015(5) 0.000(5)
C263 0.063(6) 0.028(5) 0.048(5) 0.014(4) -0.020(5) -0.006(5)
C264 0.058(6) 0.045(5) 0.051(6) 0.019(4) -0.016(6) -0.009(6)
C265 0.064(7) 0.054(6) 0.084(8) 0.006(5) -0.025(7) -0.020(7)
C266 0.071(7) 0.037(5) 0.045(5) -0.010(4) -0.019(5) 0.005(6)
C271 0.016(4) 0.027(4) 0.021(4) 0.007(3) -0.002(3) -0.004(4)
C272 0.025(4) 0.034(4) 0.013(3) 0.000(3) 0.007(3) 0.009(4)
C273 0.037(4) 0.033(5) 0.024(4) 0.007(3) 0.011(4) -0.010(5)
C274 0.028(4) 0.032(4) 0.042(4) -0.009(4) 0.011(4) 0.004(4)
C275 0.018(4) 0.020(4) 0.025(4) 0.002(3) 0.005(3) -0.004(4)
C276 0.021(4) 0.029(4) 0.034(4) 0.002(4) 0.004(4) 0.004(4)
C1S 0.022(7) 0.036(7) 0.042(7) -0.002(6) 0.015(6) -0.017(7)
Cl1A 0.056(6) 0.040(5) 0.081(6) -0.049(5) 0.029(5) -0.029(5)
Cl1B 0.043(4) 0.013(3) 0.041(4) -0.016(3) 0.006(4) -0.015(4)
Cl2A 0.028(7) 0.059(8) 0.057(8) 0.040(6) -0.017(6) -0.021(7)
Cl2B 0.023(7) 0.011(7) 0.027(7) -0.025(5) -0.010(5) -0.002(6)
Cl2C 0.004(5) 0.027(7) 0.014(6) -0.011(5) 0.002(5) -0.007(5)

loop_
_atom_type_symbol
_atom_type_description
_atom_type_scat_dispersion_real
_atom_type_scat_dispersion_imag
_atom_type_scat_source
C C 0.0033 0.0016 'International Tables Vol C Tables 4.2.6.8 and 6.1.1.4'
H H 0.0000 0.0000 'International Tables Vol C Tables 4.2.6.8 and 6.1.1.4'
N N 0.0061 0.0033 'International Tables Vol C Tables 4.2.6.8 and 6.1.1.4'
O O 0.0106 0.0060 'International Tables Vol C Tables 4.2.6.8 and 6.1.1.4'
F F 0.0171 0.0103 'International Tables Vol C Tables 4.2.6.8 and 6.1.1.4'
P P 0.1023 0.0942 'International Tables Vol C Tables 4.2.6.8 and 6.1.1.4'
S S 0.1246 0.1234 'International Tables Vol C Tables 4.2.6.8 and 6.1.1.4'
Cl Cl 0.1484 0.1585 'International Tables Vol C Tables 4.2.6.8 and 6.1.1.4'
Ru Ru -1.2594 0.8363 'International Tables Vol C Tables 4.2.6.8 and 6.1.1.4'

loop_
_geom_angle_atom_site_label_1
_geom_angle_atom_site_label_2
_geom_angle_atom_site_label_3
_geom_angle
N13 Ru1 N15 97.8(2)
N13 Ru1 N14 90.4(2)
N15 Ru1 N14 79.2(2)
N13 Ru1 O11 86.0(2)
N15 Ru1 O11 94.5(2)
N14 Ru1 O11 172.2(2)
N13 Ru1 N12 79.7(2)
N15 Ru1 N12 176.3(2)
N14 Ru1 N12 103.5(2)
O11 Ru1 N12 82.7(2)
N13 Ru1 N11 173.2(2)
N15 Ru1 N11 86.7(2)
N14 Ru1 N11 95.5(2)
O11 Ru1 N11 88.6(2)
N12 Ru1 N11 95.6(2)
F11 P1 F13 91.2(3)
F11 P1 F12 91.7(3)
F13 P1 F12 90.8(3)
F11 P1 F16 90.0(3)
F13 P1 F16 178.7(3)
F12 P1 F16 89.7(3)
F11 P1 F14 178.8(3)
F13 P1 F14 88.9(3)
F12 P1 F14 89.4(3)
F16 P1 F14 89.9(3)
F11 P1 F15 91.1(3)
F13 P1 F15 89.5(3)
F12 P1 F15 177.1(3)
F16 P1 F15 89.9(3)
F14 P1 F15 87.7(3)
N22 Ru2 N25 99.8(2)
N22 Ru2 N24 89.7(2)
N25 Ru2 N24 78.6(2)
N22 Ru2 O21 86.2(2)
N25 Ru2 O21 94.0(2)
N24 Ru2 O21 170.8(2)
N22 Ru2 N23 78.8(2)
N25 Ru2 N23 177.9(3)
N24 Ru2 N23 99.7(2)
O21 Ru2 N23 87.5(2)
N22 Ru2 N21 173.7(2)
N25 Ru2 N21 84.9(2)
N24 Ru2 N21 95.4(2)
O21 Ru2 N21 89.4(2)
N23 Ru2 N21 96.7(2)
F22 P2 F21 90.5(3)
F22 P2 F24 179.2(3)
F21 P2 F24 89.9(3)
F22 P2 F25 90.8(3)
F21 P2 F25 91.4(3)
F24 P2 F25 89.8(3)
F22 P2 F23 90.1(3)
F21 P2 F23 89.8(3)
F24 P2 F23 89.2(3)
F25 P2 F23 178.4(3)
F22 P2 F26 90.5(3)
F21 P2 F26 178.5(3)
F24 P2 F26 89.1(3)
F25 P2 F26 89.8(3)
F23 P2 F26 89.0(3)
C160 S11 C176 101.3(4)
C111 O11 Ru1 125.1(5)
C171 N11 C175 107.8(6)
C171 N11 Ru1 124.5(5)
C175 N11 Ru1 127.4(4)
C171 O12 C172 106.7(5)
C121 N12 C125 118.8(6)
C121 N12 Ru1 127.4(4)
C125 N12 Ru1 112.2(4)
C135 N13 C131 116.8(6)
C135 N13 Ru1 114.9(4)
C131 N13 Ru1 128.2(5)
C141 N14 C145 117.7(6)
C141 N14 Ru1 126.8(5)
C145 N14 Ru1 115.5(5)
C151 N15 C155 118.2(7)
C151 N15 Ru1 125.1(5)
C155 N15 Ru1 116.7(5)
C276 S21 C260 98.9(4)
C211 O21 Ru2 127.0(4)
C271 N21 C275 109.2(5)
C271 N21 Ru2 124.2(5)
C275 N21 Ru2 126.5(4)
C271 O22 C272 105.5(5)
C221 N22 C225 118.3(7)
C221 N22 Ru2 125.5(5)
C225 N22 Ru2 115.9(5)
C231 N23 C235 118.0(6)
C231 N23 Ru2 126.7(5)
C235 N23 Ru2 115.3(5)
C245 N24 C241 117.3(6)
C245 N24 Ru2 116.3(4)
C241 N24 Ru2 126.1(5)
C251 N25 C255 118.9(6)
C251 N25 Ru2 124.7(5)
C255 N25 Ru2 115.9(4)
O11 C111 C116 125.8(6)
O11 C111 C112 116.9(7)
C116 C111 C112 117.1(6)
C113 C112 C111 119.8(8)
C113 C112 H11A 120.1
C111 C112 H11A 120.1
C114 C113 C112 122.2(8)
C114 C113 H11B 118.9
C112 C113 H11B 118.9
C115 C114 C113 118.5(7)
C115 C114 H11C 120.8
C113 C114 H11C 120.8
C114 C115 C116 122.1(7)
C114 C115 H11D 119.0
C116 C115 H11D 119.0
C115 C116 C111 120.2(6)
C115 C116 C171 119.1(7)
C111 C116 C171 120.6(6)
N12 C121 C122 123.1(7)
N12 C121 H12A 118.4
C122 C121 H12A 118.4
C123 C122 C121 117.5(7)
C123 C122 H12B 121.3
C121 C122 H12B 121.3
C124 C123 C122 120.6(6)
C124 C123 H12C 119.7
C122 C123 H12C 119.7
C123 C124 C125 118.8(6)
C123 C124 H12D 120.6
C125 C124 H12D 120.6
N12 C125 C124 121.1(6)
N12 C125 C135 114.8(5)
C124 C125 C135 124.1(6)
N13 C131 C132 123.3(7)
N13 C131 H13A 118.4
C132 C131 H13A 118.4
C133 C132 C131 119.4(7)
C133 C132 H13B 120.3
C131 C132 H13B 120.3
C132 C133 C134 120.2(6)
C132 C133 H13C 119.9
C134 C133 H13C 119.9
C135 C134 C133 117.4(7)
C135 C134 H13D 121.3
C133 C134 H13D 121.3
N13 C135 C134 122.8(6)
N13 C135 C125 114.3(6)
C134 C135 C125 122.8(6)
N14 C141 C142 122.7(7)
N14 C141 H14A 118.6
C142 C141 H14A 118.6
C143 C142 C141 119.7(7)
C143 C142 H14B 120.1
C141 C142 H14B 120.1
C142 C143 C144 119.7(8)
C142 C143 H14C 120.2
C144 C143 H14C 120.2
C143 C144 C145 119.1(8)
C143 C144 H14D 120.5
C145 C144 H14D 120.5
N14 C145 C144 121.1(7)
N14 C145 C155 113.9(6)
C144 C145 C155 124.9(7)
N15 C151 C152 123.4(8)
N15 C151 H15A 118.3
C152 C151 H15A 118.3
C151 C152 C153 118.5(8)
C151 C152 H15B 120.7
C153 C152 H15B 120.7
C154 C153 C152 119.3(8)
C154 C153 H15C 120.4
C152 C153 H15C 120.4
C153 C154 C155 119.6(8)
C153 C154 H15D 120.2
C155 C154 H15D 120.2
N15 C155 C154 121.0(7)
N15 C155 C145 114.6(6)
C154 C155 C145 124.4(7)
C161 C160 S11 114.9(5)
C161 C160 H16A 108.5
S11 C160 H16A 108.5
C161 C160 H16B 108.5
S11 C160 H16B 108.5
H16A C160 H16B 107.5
C162 C161 C166 118.0(8)
C162 C161 C160 122.1(8)
C166 C161 C160 119.8(7)
C161 C162 C163 121.6(8)
C161 C162 H16C 119.2
C163 C162 H16C 119.2
C164 C163 C162 120.5(8)
C164 C163 H16D 119.7
C162 C163 H16D 119.7
C163 C164 C165 120.7(8)
C163 C164 H16E 119.7
C165 C164 H16E 119.7
C164 C165 C166 119.4(8)
C164 C165 H16F 120.3
C166 C165 H16F 120.3
C165 C166 C161 119.7(8)
C165 C166 H16G 120.2
C161 C166 H16G 120.2
N11 C171 O12 115.4(7)
N11 C171 C116 127.8(7)
O12 C171 C116 116.8(6)
O12 C172 C173 107.3(6)
O12 C172 C174 106.4(6)
C173 C172 C174 111.5(7)
O12 C172 C175 101.9(5)
C173 C172 C175 111.5(6)
C174 C172 C175 117.1(6)
C172 C173 H17A 109.5
C172 C173 H17B 109.5
H17A C173 H17B 109.5
C172 C173 H17C 109.5
H17A C173 H17C 109.5
H17B C173 H17C 109.5
C172 C174 H17D 109.5
C172 C174 H17E 109.5
H17D C174 H17E 109.5
C172 C174 H17F 109.5
H17D C174 H17F 109.5
H17E C174 H17F 109.5
N11 C175 C176 109.1(6)
N11 C175 C172 101.7(5)
C176 C175 C172 119.3(6)
N11 C175 H17G 108.8
C176 C175 H17G 108.8
C172 C175 H17G 108.8
C175 C176 S11 110.3(5)
C175 C176 H17H 109.6
S11 C176 H17H 109.6
C175 C176 H17I 109.6
S11 C176 H17I 109.6
H17H C176 H17I 108.1
O21 C211 C216 126.3(6)
O21 C211 C212 117.3(7)
C216 C211 C212 116.3(7)
C213 C212 C211 121.4(7)
C213 C212 H21A 119.3
C211 C212 H21A 119.3
C212 C213 C214 121.5(7)
C212 C213 H21B 119.2
C214 C213 H21B 119.2
C215 C214 C213 117.9(7)
C215 C214 H21C 121.0
C213 C214 H21C 121.1
C214 C215 C216 122.8(7)
C214 C215 H21D 118.6
C216 C215 H21D 118.6
C215 C216 C211 119.9(6)
C215 C216 C271 119.3(6)
C211 C216 C271 120.7(6)
N22 C221 C222 122.9(9)
N22 C221 H22A 118.5
C222 C221 H22A 118.5
C223 C222 C221 118.6(9)
C223 C222 H22B 120.7
C221 C222 H22B 120.7
C224 C223 C222 119.6(8)
C224 C223 H22C 120.2
C222 C223 H22C 120.2
C223 C224 C225 119.9(8)
C223 C224 H22D 120.0
C225 C224 H22D 120.0
N22 C225 C224 120.6(8)
N22 C225 C235 115.8(7)
C224 C225 C235 123.6(7)
N23 C231 C232 123.6(8)
N23 C231 H23A 118.2
C232 C231 H23A 118.2
C233 C232 C231 119.0(8)
C233 C232 H23B 120.5
C231 C232 H23B 120.5
C232 C233 C234 119.2(7)
C232 C233 H23C 120.4
C234 C233 H23C 120.4
C235 C234 C233 120.6(8)
C235 C234 H23D 119.7
C233 C234 H23D 119.7
N23 C235 C234 119.5(7)
N23 C235 C225 114.0(6)
C234 C235 C225 126.5(7)
C242 C241 N24 122.1(7)
C242 C241 H24A 118.9
N24 C241 H24A 118.9
C241 C242 C243 120.8(7)
C241 C242 H24B 119.6
C243 C242 H24B 119.6
C242 C243 C244 117.9(7)
C242 C243 H24C 121.1
C244 C243 H24C 121.0
C243 C244 C245 120.6(7)
C243 C244 H24D 119.7
C245 C244 H24D 119.7
N24 C245 C244 121.2(6)
N24 C245 C255 114.0(6)
C244 C245 C255 124.8(6)
N25 C251 C252 121.5(7)
N25 C251 H25A 119.2
C252 C251 H25A 119.2
C253 C252 C251 120.2(7)
C253 C252 H25B 119.9
C251 C252 H25B 119.9
C252 C253 C254 117.9(7)
C252 C253 H25C 121.0
C254 C253 H25C 121.0
C253 C254 C255 120.3(8)
C253 C254 H25D 119.9
C255 C254 H25D 119.9
N25 C255 C254 121.1(7)
N25 C255 C245 114.8(6)
C254 C255 C245 124.0(6)
C261 C260 S21 113.7(6)
C261 C260 H26A 108.8
S21 C260 H26A 108.8
C261 C260 H26B 108.8
S21 C260 H26B 108.8
H26A C260 H26B 107.7
C262 C261 C266 118.6(8)
C262 C261 C260 121.9(8)
C266 C261 C260 119.5(8)
C263 C262 C261 120.1(8)
C263 C262 H26C 120.0
C261 C262 H26C 120.0
C264 C263 C262 121.4(9)
C264 C263 H26D 119.3
C262 C263 H26D 119.3
C265 C264 C263 119.6(9)
C265 C264 H26E 120.2
C263 C264 H26E 120.2
C264 C265 C266 119.7(9)
C264 C265 H26F 120.2
C266 C265 H26F 120.2
C261 C266 C265 120.7(9)
C261 C266 H26G 119.7
C265 C266 H26G 119.7
N21 C271 O22 115.8(6)
N21 C271 C216 129.7(6)
O22 C271 C216 114.5(6)
O22 C272 C274 106.0(6)
O22 C272 C273 106.6(5)
C274 C272 C273 110.9(6)
O22 C272 C275 102.6(5)
C274 C272 C275 119.2(6)
C273 C272 C275 110.5(6)
C272 C273 H27A 109.5
C272 C273 H27B 109.5
H27A C273 H27B 109.5
C272 C273 H27C 109.5
H27A C273 H27C 109.5
H27B C273 H27C 109.5
C272 C274 H27D 109.5
C272 C274 H27E 109.5
H27D C274 H27E 109.5
C272 C274 H27F 109.5
H27D C274 H27F 109.5
H27E C274 H27F 109.5
N21 C275 C276 107.1(5)
N21 C275 C272 101.8(5)
C276 C275 C272 116.3(6)
N21 C275 H27G 110.4
C276 C275 H27G 110.4
C272 C275 H27G 110.4
C275 C276 S21 110.7(5)
C275 C276 H27H 109.5
S21 C276 H27H 109.5
C275 C276 H27I 109.5
S21 C276 H27I 109.5
H27H C276 H27I 108.1
Cl1B C1S Cl2A 86.3(9)
Cl1B C1S Cl2B 107.5(8)
Cl2A C1S Cl2B 21.2(6)
Cl1B C1S Cl2C 123.8(9)
Cl2A C1S Cl2C 37.7(7)
Cl2B C1S Cl2C 16.5(5)
Cl1B C1S Cl1A 39.5(5)
Cl2A C1S Cl1A 101.1(9)
Cl2B C1S Cl1A 116.6(9)
Cl2C C1S Cl1A 126.9(9)
Cl1B C1S H1SA 119.4
Cl2A C1S H1SA 34.7
Cl2B C1S H1SA 14.6
Cl2C C1S H1SA 7.5
Cl1A C1S H1SA 119.4
Cl1B C1S H1SB 119.4
Cl2A C1S H1SB 138.6
Cl2B C1S H1SB 123.5
Cl2C C1S H1SB 110.5
Cl1A C1S H1SB 119.4
H1SA C1S H1SB 117.1
Cl1B Cl1A C1S 59.7(6)
Cl1A Cl1B C1S 80.9(7)
Cl2B Cl2A Cl2C 9.5(17)
Cl2B Cl2A C1S 82.3(19)
Cl2C Cl2A C1S 72.8(10)
Cl2C Cl2B Cl2A 158(4)
Cl2C Cl2B C1S 82(2)
Cl2A Cl2B C1S 76.5(19)
Cl2B Cl2C Cl2A 12(2)
Cl2B Cl2C C1S 82(2)
Cl2A Cl2C C1S 69.5(9)

loop_
_geom_bond_atom_site_label_1
_geom_bond_atom_site_label_2
_geom_bond_distance
Ru1 N13 2.024(5)
Ru1 N15 2.025(6)
Ru1 N14 2.030(6)
Ru1 O11 2.043(5)
Ru1 N12 2.058(5)
Ru1 N11 2.075(5)
P1 F11 1.563(6)
P1 F13 1.586(5)
P1 F12 1.587(5)
P1 F16 1.591(5)
P1 F14 1.597(5)
P1 F15 1.606(5)
Ru2 N22 2.029(6)
Ru2 N25 2.038(6)
Ru2 N24 2.045(5)
Ru2 O21 2.053(5)
Ru2 N23 2.056(6)
Ru2 N21 2.071(6)
P2 F22 1.580(5)
P2 F21 1.585(5)
P2 F24 1.592(5)
P2 F25 1.593(5)
P2 F23 1.603(5)
P2 F26 1.605(5)
S11 C160 1.787(8)
S11 C176 1.813(7)
O11 C111 1.303(8)
N11 C171 1.306(8)
N11 C175 1.471(8)
O12 C171 1.338(8)
O12 C172 1.457(8)
N12 C121 1.317(8)
N12 C125 1.369(8)
N13 C135 1.360(8)
N13 C131 1.360(9)
N14 C141 1.349(9)
N14 C145 1.384(8)
N15 C151 1.336(9)
N15 C155 1.348(8)
S21 C276 1.800(7)
S21 C260 1.818(8)
O21 C211 1.300(8)
N21 C271 1.275(8)
N21 C275 1.497(8)
O22 C271 1.366(8)
O22 C272 1.492(8)
N22 C221 1.349(9)
N22 C225 1.350(9)
N23 C231 1.344(9)
N23 C235 1.371(9)
N24 C245 1.353(8)
N24 C241 1.365(8)
N25 C251 1.343(8)
N25 C255 1.356(8)
C111 C116 1.421(9)
C111 C112 1.431(10)
C112 C113 1.389(11)
C112 H11A 0.9500
C113 C114 1.384(11)
C113 H11B 0.9500
C114 C115 1.369(10)
C114 H11C 0.9500
C115 C116 1.397(9)
C115 H11D 0.9500
C116 C171 1.453(9)
C121 C122 1.389(9)
C121 H12A 0.9500
C122 C123 1.388(10)
C122 H12B 0.9500
C123 C124 1.363(9)
C123 H12C 0.9500
C124 C125 1.389(9)
C124 H12D 0.9500
C125 C135 1.477(9)
C131 C132 1.361(10)
C131 H13A 0.9500
C132 C133 1.353(10)
C132 H13B 0.9500
C133 C134 1.400(10)
C133 H13C 0.9500
C134 C135 1.390(9)
C134 H13D 0.9500
C141 C142 1.369(10)
C141 H14A 0.9500
C142 C143 1.361(10)
C142 H14B 0.9500
C143 C144 1.386(11)
C143 H14C 0.9500
C144 C145 1.387(10)
C144 H14D 0.9500
C145 C155 1.462(10)
C151 C152 1.344(10)
C151 H15A 0.9500
C152 C153 1.397(12)
C152 H15B 0.9500
C153 C154 1.342(12)
C153 H15C 0.9500
C154 C155 1.391(10)
C154 H15D 0.9500
C160 C161 1.536(10)
C160 H16A 0.9900
C160 H16B 0.9900
C161 C162 1.355(10)
C161 C166 1.416(11)
C162 C163 1.370(11)
C162 H16C 0.9500
C163 C164 1.346(11)
C163 H16D 0.9500
C164 C165 1.370(10)
C164 H16E 0.9500
C165 C166 1.389(11)
C165 H16F 0.9500
C166 H16G 0.9500
C172 C173 1.502(11)
C172 C174 1.525(10)
C172 C175 1.553(9)
C173 H17A 0.9800
C173 H17B 0.9800
C173 H17C 0.9800
C174 H17D 0.9800
C174 H17E 0.9800
C174 H17F 0.9800
C175 C176 1.501(9)
C175 H17G 1.0000
C176 H17H 0.9900
C176 H17I 0.9900
C211 C216 1.422(10)
C211 C212 1.430(9)
C212 C213 1.362(9)
C212 H21A 0.9500
C213 C214 1.399(10)
C213 H21B 0.9500
C214 C215 1.366(10)
C214 H21C 0.9500
C215 C216 1.388(9)
C215 H21D 0.9500
C216 C271 1.457(9)
C221 C222 1.376(11)
C221 H22A 0.9500
C222 C223 1.371(12)
C222 H22B 0.9500
C223 C224 1.364(12)
C223 H22C 0.9500
C224 C225 1.398(10)
C224 H22D 0.9500
C225 C235 1.446(11)
C231 C232 1.361(10)
C231 H23A 0.9500
C232 C233 1.340(11)
C232 H23B 0.9500
C233 C234 1.390(11)
C233 H23C 0.9500
C234 C235 1.373(10)
C234 H23D 0.9500
C241 C242 1.353(9)
C241 H24A 0.9500
C242 C243 1.355(10)
C242 H24B 0.9500
C243 C244 1.372(10)
C243 H24C 0.9500
C244 C245 1.375(9)
C244 H24D 0.9500
C245 C255 1.463(9)
C251 C252 1.389(10)
C251 H25A 0.9500
C252 C253 1.375(10)
C252 H25B 0.9500
C253 C254 1.382(10)
C253 H25C 0.9500
C254 C255 1.386(9)
C254 H25D 0.9500
C260 C261 1.516(12)
C260 H26A 0.9900
C260 H26B 0.9900
C261 C262 1.390(11)
C261 C266 1.391(11)
C262 C263 1.379(11)
C262 H26C 0.9500
C263 C264 1.377(11)
C263 H26D 0.9500
C264 C265 1.371(12)
C264 H26E 0.9500
C265 C266 1.404(13)
C265 H26F 0.9500
C266 H26G 0.9500
C272 C274 1.513(9)
C272 C273 1.519(9)
C272 C275 1.543(10)
C273 H27A 0.9800
C273 H27B 0.9800
C273 H27C 0.9800
C274 H27D 0.9800
C274 H27E 0.9800
C274 H27F 0.9800
C275 C276 1.537(9)
C275 H27G 1.0000
C276 H27H 0.9900
C276 H27I 0.9900
C1S Cl1B 1.651(12)
C1S Cl2A 1.761(15)
C1S Cl2B 1.795(16)
C1S Cl2C 1.796(14)
C1S Cl1A 1.888(13)
C1S H1SA 0.9900
C1S H1SB 0.9900
Cl1A Cl1B 1.216(12)
Cl2A Cl2B 0.656(17)
Cl2A Cl2C 1.15(2)
Cl2B Cl2C 0.514(15)

loop_
_geom_torsion_atom_site_label_1
_geom_torsion_atom_site_label_2
_geom_torsion_atom_site_label_3
_geom_torsion_atom_site_label_4
_geom_torsion
N13 Ru1 O11 C111 -148.9(6)
N15 Ru1 O11 C111 113.6(6)
N14 Ru1 O11 C111 148.3(15)
N12 Ru1 O11 C111 -68.8(6)
N11 Ru1 O11 C111 27.0(6)
N13 Ru1 N11 C171 30(2)
N15 Ru1 N11 C171 -101.7(6)
N14 Ru1 N11 C171 179.6(5)
O11 Ru1 N11 C171 -7.1(5)
N12 Ru1 N11 C171 75.4(6)
N13 Ru1 N11 C175 -157.6(18)
N15 Ru1 N11 C175 70.7(5)
N14 Ru1 N11 C175 -8.1(5)
O11 Ru1 N11 C175 165.3(5)
N12 Ru1 N11 C175 -112.2(5)
N13 Ru1 N12 C121 -175.8(6)
N15 Ru1 N12 C121 137(3)
N14 Ru1 N12 C121 -87.9(6)
O11 Ru1 N12 C121 96.9(6)
N11 Ru1 N12 C121 9.1(6)
N13 Ru1 N12 C125 18.6(5)
N15 Ru1 N12 C125 -29(4)
N14 Ru1 N12 C125 106.5(5)
O11 Ru1 N12 C125 -68.7(5)
N11 Ru1 N12 C125 -156.5(5)
N15 Ru1 N13 C135 162.8(5)
N14 Ru1 N13 C135 -118.1(5)
O11 Ru1 N13 C135 68.8(5)
N12 Ru1 N13 C135 -14.5(5)
N11 Ru1 N13 C135 32(2)
N15 Ru1 N13 C131 -14.3(7)
N14 Ru1 N13 C131 64.8(6)
O11 Ru1 N13 C131 -108.3(6)
N12 Ru1 N13 C131 168.4(7)
N11 Ru1 N13 C131 -145.5(18)
N13 Ru1 N14 C141 75.7(6)
N15 Ru1 N14 C141 173.6(7)
O11 Ru1 N14 C141 138.2(15)
N12 Ru1 N14 C141 -3.8(7)
N11 Ru1 N14 C141 -100.8(6)
N13 Ru1 N14 C145 -101.2(5)
N15 Ru1 N14 C145 -3.3(5)
O11 Ru1 N14 C145 -38.7(19)
N12 Ru1 N14 C145 179.3(5)
N11 Ru1 N14 C145 82.2(5)
N13 Ru1 N15 C151 -88.6(7)
N14 Ru1 N15 C151 -177.5(7)
O11 Ru1 N15 C151 -2.1(7)
N12 Ru1 N15 C151 -42(4)
N11 Ru1 N15 C151 86.3(7)
N13 Ru1 N15 C155 92.1(5)
N14 Ru1 N15 C155 3.2(5)
O11 Ru1 N15 C155 178.6(5)
N12 Ru1 N15 C155 139(3)
N11 Ru1 N15 C155 -93.0(5)
N22 Ru2 O21 C211 -160.4(6)
N25 Ru2 O21 C211 100.0(6)
N24 Ru2 O21 C211 136.3(13)
N23 Ru2 O21 C211 -81.6(6)
N21 Ru2 O21 C211 15.2(6)
N22 Ru2 N21 C271 37(2)
N25 Ru2 N21 C271 -102.0(6)
N24 Ru2 N21 C271 180.0(6)
O21 Ru2 N21 C271 -7.9(6)
N23 Ru2 N21 C271 79.5(6)
N22 Ru2 N21 C275 -147(2)
N25 Ru2 N21 C275 74.0(5)
N24 Ru2 N21 C275 -4.0(5)
O21 Ru2 N21 C275 168.1(5)
N23 Ru2 N21 C275 -104.5(5)
N25 Ru2 N22 C221 2.4(7)
N24 Ru2 N22 C221 80.8(6)
O21 Ru2 N22 C221 -91.0(6)
N23 Ru2 N22 C221 -179.2(7)
N21 Ru2 N22 C221 -136(2)
N25 Ru2 N22 C225 176.5(5)
N24 Ru2 N22 C225 -105.1(5)
O21 Ru2 N22 C225 83.1(5)
N23 Ru2 N22 C225 -5.1(5)
N21 Ru2 N22 C225 38(2)
N22 Ru2 N23 C231 179.6(7)
N25 Ru2 N23 C231 -132(7)
N24 Ru2 N23 C231 -92.7(7)
O21 Ru2 N23 C231 93.0(6)
N21 Ru2 N23 C231 3.9(7)
N22 Ru2 N23 C235 2.4(5)
N25 Ru2 N23 C235 51(7)
N24 Ru2 N23 C235 90.1(5)
O21 Ru2 N23 C235 -84.2(5)
N21 Ru2 N23 C235 -173.3(5)
N22 Ru2 N24 C245 -100.8(6)
N25 Ru2 N24 C245 -0.8(5)
O21 Ru2 N24 C245 -37.9(17)
N23 Ru2 N24 C245 -179.4(6)
N21 Ru2 N24 C245 82.9(6)
N22 Ru2 N24 C241 73.4(7)
N25 Ru2 N24 C241 173.5(7)
O21 Ru2 N24 C241 136.4(12)
N23 Ru2 N24 C241 -5.1(7)
N21 Ru2 N24 C241 -102.8(7)
N22 Ru2 N25 C251 -96.0(7)
N24 Ru2 N25 C251 176.3(7)
O21 Ru2 N25 C251 -9.2(7)
N23 Ru2 N25 C251 -144(6)
N21 Ru2 N25 C251 79.8(7)
N22 Ru2 N25 C255 91.9(5)
N24 Ru2 N25 C255 4.2(5)
O21 Ru2 N25 C255 178.7(5)
N23 Ru2 N25 C255 44(7)
N21 Ru2 N25 C255 -92.3(5)
Ru1 O11 C111 C116 -30.3(10)
Ru1 O11 C111 C112 153.9(5)
O11 C111 C112 C113 176.9(8)
C116 C111 C112 C113 0.7(11)
C111 C112 C113 C114 -2.5(14)
C112 C113 C114 C115 3.1(15)
C113 C114 C115 C116 -2.0(13)
C114 C115 C116 C111 0.3(12)
C114 C115 C116 C171 179.3(7)
O11 C111 C116 C115 -175.4(7)
C112 C111 C116 C115 0.4(11)
O11 C111 C116 C171 5.6(12)
C112 C111 C116 C171 -178.6(7)
C125 N12 C121 C122 2.3(11)
Ru1 N12 C121 C122 -162.5(6)
N12 C121 C122 C123 0.1(11)
C121 C122 C123 C124 -0.8(12)
C122 C123 C124 C125 -0.8(11)
C121 N12 C125 C124 -4.0(10)
Ru1 N12 C125 C124 163.0(5)
C121 N12 C125 C135 173.2(6)
Ru1 N12 C125 C135 -19.8(7)
C123 C124 C125 N12 3.2(10)
C123 C124 C125 C135 -173.7(7)
C135 N13 C131 C132 0.6(12)
Ru1 N13 C131 C132 177.6(7)
N13 C131 C132 C133 -1.0(14)
C131 C132 C133 C134 0.1(13)
C132 C133 C134 C135 1.0(12)
C131 N13 C135 C134 0.7(10)
Ru1 N13 C135 C134 -176.8(6)
C131 N13 C135 C125 -174.5(6)
Ru1 N13 C135 C125 8.0(7)
C133 C134 C135 N13 -1.5(12)
C133 C134 C135 C125 173.3(7)
N12 C125 C135 N13 8.1(9)
C124 C125 C135 N13 -174.8(6)
N12 C125 C135 C134 -167.1(7)
C124 C125 C135 C134 10.0(11)
C145 N14 C141 C142 -1.2(11)
Ru1 N14 C141 C142 -178.0(5)
N14 C141 C142 C143 -0.8(12)
C141 C142 C143 C144 1.6(13)
C142 C143 C144 C145 -0.4(13)
C141 N14 C145 C144 2.4(10)
Ru1 N14 C145 C144 179.6(5)
C141 N14 C145 C155 -174.2(7)
Ru1 N14 C145 C155 3.1(8)
C143 C144 C145 N14 -1.6(12)
C143 C144 C145 C155 174.5(8)
C155 N15 C151 C152 -0.5(12)
Ru1 N15 C151 C152 -179.8(6)
N15 C151 C152 C153 0.1(14)
C151 C152 C153 C154 0.6(14)
C152 C153 C154 C155 -0.8(14)
C151 N15 C155 C154 0.3(11)
Ru1 N15 C155 C154 179.6(6)
C151 N15 C155 C145 178.2(7)
Ru1 N15 C155 C145 -2.4(8)
C153 C154 C155 N15 0.3(13)
C153 C154 C155 C145 -177.4(8)
N14 C145 C155 N15 -0.4(10)
C144 C145 C155 N15 -176.8(6)
N14 C145 C155 C154 177.4(6)
C144 C145 C155 C154 1.1(13)
C176 S11 C160 C161 -78.4(6)
S11 C160 C161 C162 -78.0(9)
S11 C160 C161 C166 102.1(8)
C166 C161 C162 C163 -0.1(11)
C160 C161 C162 C163 180.0(7)
C161 C162 C163 C164 0.5(12)
C162 C163 C164 C165 -0.8(12)
C163 C164 C165 C166 0.7(13)
C164 C165 C166 C161 -0.4(12)
C162 C161 C166 C165 0.0(11)
C160 C161 C166 C165 180.0(7)
C175 N11 C171 O12 -3.8(8)
Ru1 N11 C171 O12 169.9(5)
C175 N11 C171 C116 174.6(7)
Ru1 N11 C171 C116 -11.7(10)
C172 O12 C171 N11 -13.3(8)
C172 O12 C171 C116 168.1(6)
C115 C116 C171 N11 -161.6(7)
C111 C116 C171 N11 17.4(11)
C115 C116 C171 O12 16.8(10)
C111 C116 C171 O12 -164.2(7)
C171 O12 C172 C173 -94.3(7)
C171 O12 C172 C174 146.2(6)
C171 O12 C172 C175 23.0(7)
C171 N11 C175 C176 -109.1(6)
Ru1 N11 C175 C176 77.5(7)
C171 N11 C175 C172 17.8(7)
Ru1 N11 C175 C172 -155.7(5)
O12 C172 C175 N11 -24.1(6)
C173 C172 C175 N11 90.1(7)
C174 C172 C175 N11 -139.7(7)
O12 C172 C175 C176 95.9(7)
C173 C172 C175 C176 -149.9(7)
C174 C172 C175 C176 -19.8(10)
N11 C175 C176 S11 -164.3(4)
C172 C175 C176 S11 79.6(7)
C160 S11 C176 C175 -175.2(5)
Ru2 O21 C211 C216 -10.2(10)
Ru2 O21 C211 C212 169.0(4)
O21 C211 C212 C213 -176.2(7)
C216 C211 C212 C213 3.1(10)
C211 C212 C213 C214 -1.8(11)
C212 C213 C214 C215 -0.3(12)
C213 C214 C215 C216 1.0(12)
C214 C215 C216 C211 0.4(11)
C214 C215 C216 C271 -175.9(7)
O21 C211 C216 C215 176.8(7)
C212 C211 C216 C215 -2.4(10)
O21 C211 C216 C271 -6.8(11)
C212 C211 C216 C271 173.9(6)
C225 N22 C221 C222 0.2(12)
Ru2 N22 C221 C222 174.2(7)
N22 C221 C222 C223 -1.2(14)
C221 C222 C223 C224 2.2(14)
C222 C223 C224 C225 -2.2(14)
C221 N22 C225 C224 -0.3(11)
Ru2 N22 C225 C224 -174.8(6)
C221 N22 C225 C235 -178.5(7)
Ru2 N22 C225 C235 7.0(9)
C223 C224 C225 N22 1.3(13)
C223 C224 C225 C235 179.3(8)
C235 N23 C231 C232 -0.5(12)
Ru2 N23 C231 C232 -177.6(6)
N23 C231 C232 C233 -1.6(14)
C231 C232 C233 C234 0.6(14)
C232 C233 C234 C235 2.4(15)
C231 N23 C235 C234 3.5(11)
Ru2 N23 C235 C234 -179.0(6)
C231 N23 C235 C225 -176.9(7)
Ru2 N23 C235 C225 0.5(8)
C233 C234 C235 N23 -4.5(13)
C233 C234 C235 C225 176.0(8)
N22 C225 C235 N23 -4.9(10)
C224 C225 C235 N23 177.0(7)
N22 C225 C235 C234 174.6(8)
C224 C225 C235 C234 -3.5(13)
C245 N24 C241 C242 -0.5(12)
Ru2 N24 C241 C242 -174.7(6)
N24 C241 C242 C243 -0.9(13)
C241 C242 C243 C244 1.2(13)
C242 C243 C244 C245 -0.1(13)
C241 N24 C245 C244 1.5(12)
Ru2 N24 C245 C244 176.4(6)
C241 N24 C245 C255 -177.3(7)
Ru2 N24 C245 C255 -2.5(9)
C243 C244 C245 N24 -1.3(13)
C243 C244 C245 C255 177.5(8)
C255 N25 C251 C252 -1.2(12)
Ru2 N25 C251 C252 -173.1(5)
N25 C251 C252 C253 0.9(13)
C251 C252 C253 C254 -1.0(13)
C252 C253 C254 C255 1.6(14)
C251 N25 C255 C254 1.8(12)
Ru2 N25 C255 C254 174.4(6)
C251 N25 C255 C245 -179.4(7)
Ru2 N25 C255 C245 -6.8(9)
C253 C254 C255 N25 -2.0(13)
C253 C254 C255 C245 179.2(8)
N24 C245 C255 N25 6.1(10)
C244 C245 C255 N25 -172.8(7)
N24 C245 C255 C254 -175.1(7)
C244 C245 C255 C254 6.0(13)
C276 S21 C260 C261 -65.4(7)
S21 C260 C261 C262 93.0(9)
S21 C260 C261 C266 -86.8(8)
C266 C261 C262 C263 -0.2(12)
C260 C261 C262 C263 -180.0(7)
C261 C262 C263 C264 -0.1(12)
C262 C263 C264 C265 0.2(13)
C263 C264 C265 C266 -0.1(14)
C262 C261 C266 C265 0.4(12)
C260 C261 C266 C265 -179.9(8)
C264 C265 C266 C261 -0.2(14)
C275 N21 C271 O22 -0.5(8)
Ru2 N21 C271 O22 176.1(4)
C275 N21 C271 C216 178.6(7)
Ru2 N21 C271 C216 -4.8(10)
C272 O22 C271 N21 -14.2(8)
C272 O22 C271 C216 166.6(5)
C215 C216 C271 N21 -168.3(7)
C211 C216 C271 N21 15.3(11)
C215 C216 C271 O22 10.8(9)
C211 C216 C271 O22 -165.6(6)
C271 O22 C272 C274 147.2(6)
C271 O22 C272 C273 -94.6(6)
C271 O22 C272 C275 21.5(6)
C271 N21 C275 C276 -108.4(6)
Ru2 N21 C275 C276 75.1(7)
C271 N21 C275 C272 14.2(7)
Ru2 N21 C275 C272 -162.3(4)
O22 C272 C275 N21 -21.0(6)
C274 C272 C275 N21 -137.6(6)
C273 C272 C275 N21 92.3(6)
O22 C272 C275 C276 95.0(7)
C274 C272 C275 C276 -21.6(9)
C273 C272 C275 C276 -151.7(6)
N21 C275 C276 S21 -158.7(4)
C272 C275 C276 S21 88.3(6)
C260 S21 C276 C275 -171.4(5)
Cl2A C1S Cl1A Cl1B 70.0(10)
Cl2B C1S Cl1A Cl1B 85.4(11)
Cl2C C1S Cl1A Cl1B 100.6(12)
Cl2A C1S Cl1B Cl1A -112.5(9)
Cl2B C1S Cl1B Cl1A -110.9(11)
Cl2C C1S Cl1B Cl1A -108.8(12)
Cl1B C1S Cl2A Cl2B 176(2)
Cl2C C1S Cl2A Cl2B 1(2)
Cl1A C1S Cl2A Cl2B 139(2)
Cl1B C1S Cl2A Cl2C 175.0(12)
Cl2B C1S Cl2A Cl2C -1(2)
Cl1A C1S Cl2A Cl2C 138.2(12)
C1S Cl2A Cl2B Cl2C -5(13)
Cl2C Cl2A Cl2B C1S 5(13)
Cl1B C1S Cl2B Cl2C 174(3)
Cl2A C1S Cl2B Cl2C 178(5)
Cl1A C1S Cl2B Cl2C 132(3)
Cl1B C1S Cl2B Cl2A -4(2)
Cl2C C1S Cl2B Cl2A -178(5)
Cl1A C1S Cl2B Cl2A -46(2)
C1S Cl2B Cl2C Cl2A -5(13)
Cl2A Cl2B Cl2C C1S 5(13)
C1S Cl2A Cl2C Cl2B 175(13)
Cl2B Cl2A Cl2C C1S -175(13)
Cl1B C1S Cl2C Cl2B -7(4)
Cl2A C1S Cl2C Cl2B -1(3)
Cl1A C1S Cl2C Cl2B -56(3)
Cl1B C1S Cl2C Cl2A -6.1(15)
Cl2B C1S Cl2C Cl2A 1(3)
Cl1A C1S Cl2C Cl2A -54.8(14)
